data_7203155
loop_
_publ_author_name
'Bacchi, Alessia'
'Bosetti, Elsa'
'Carcelli, Mauro'
'Pelagatti, Paolo'
'Pelizzi, Giancarlo'
'Rogolino, Dominga'

_publ_section_title
;
 Triarylcarbinol derivatives barter intermolecular interactions to
 accommodate substituents and create polymorphs
;
_journal_issue 3
_journal_name_full CrystEngComm
_journal_page_first 233
_journal_paper_doi 10.1039/b513876k
_journal_volume 8
_journal_year 2006
_chemical_formula_sum 'C22 H25 N3 O'
_chemical_formula_weight 347.45
_chemical_name_systematic
;
?
;
_space_group_IT_number 14
_symmetry_cell_setting monoclinic
_symmetry_space_group_name_Hall '-P 2yn'
_symmetry_space_group_name_H-M 'P 1 21/n 1'
_atom_sites_solution_hydrogens geom
_atom_sites_solution_primary direct
_atom_sites_solution_secondary difmap
_audit_creation_method SHELXL-97
_cell_angle_alpha 90.00
_cell_angle_beta 95.6(2)
_cell_angle_gamma 90.00
_cell_formula_units_Z 4
_cell_length_a 10.67(7)
_cell_length_b 7.760(10)
_cell_length_c 24.24(3)
_cell_measurement_temperature 293(2)
_cell_volume 1997(14)
_computing_structure_refinement 'SHELXL-97 (Sheldrick, 1997)'
_diffrn_ambient_temperature 293(2)
_diffrn_measured_fraction_theta_full 0.999
_diffrn_measured_fraction_theta_max 1.000
_diffrn_measurement_device_type 'CAD4 diffractometer'
_diffrn_measurement_method '\w/2\q scan'
_diffrn_radiation_monochromator graphite
_diffrn_radiation_source 'fine-focus sealed tube'
_diffrn_radiation_type CuK\a
_diffrn_radiation_wavelength 1.54178
_diffrn_reflns_av_R_equivalents 0.2513
_diffrn_reflns_av_sigmaI/netI 0.4044
_diffrn_reflns_limit_h_max 11
_diffrn_reflns_limit_h_min -11
_diffrn_reflns_limit_k_max 8
_diffrn_reflns_limit_k_min -8
_diffrn_reflns_limit_l_max 27
_diffrn_reflns_limit_l_min 0
_diffrn_reflns_number 5643
_diffrn_reflns_theta_full 60.05
_diffrn_reflns_theta_max 60.05
_diffrn_reflns_theta_min 3.66
_diffrn_standards_interval_count 100
_diffrn_standards_number 1
_exptl_absorpt_coefficient_mu 0.564
_exptl_crystal_colour white
_exptl_crystal_density_diffrn 1.155
_exptl_crystal_density_method 'not measured'
_exptl_crystal_description prisms
_exptl_crystal_F_000 744
_exptl_crystal_size_max .14
_exptl_crystal_size_mid .11
_exptl_crystal_size_min .08
_refine_diff_density_max 0.181
_refine_diff_density_min -0.181
_refine_diff_density_rms 0.036
_refine_ls_extinction_method none
_refine_ls_goodness_of_fit_ref 0.656
_refine_ls_hydrogen_treatment mixed
_refine_ls_matrix_type full
_refine_ls_number_parameters 207
_refine_ls_number_reflns 2964
_refine_ls_number_restraints 0
_refine_ls_restrained_S_all 0.656
_refine_ls_R_factor_all 0.3189
_refine_ls_R_factor_gt 0.0498
_refine_ls_shift/su_max 0.001
_refine_ls_shift/su_mean 0.000
_refine_ls_structure_factor_coef Fsqd
_refine_ls_weighting_details 'calc w=1/[\s^2^(Fo^2^)+(0.0013P)^2^+0.0000P] where P=(Fo^2^+2Fc^2^)/3'
_refine_ls_weighting_scheme calc
_refine_ls_wR_factor_gt 0.0603
_refine_ls_wR_factor_ref 0.1077
_reflns_number_gt 478
_reflns_number_total 2964
_reflns_threshold_expression >2sigma(I)
_cod_data_source_file b513876k.txt
_cod_data_source_block alpha-PG
_cod_original_sg_symbol_H-M P21/n
_cod_database_code 7203155

loop_
_symmetry_equiv_pos_as_xyz
'x, y, z'
'-x+1/2, y+1/2, -z+1/2'
'-x, -y, -z'
'x-1/2, -y-1/2, z-1/2'

loop_
_atom_site_label
_atom_site_type_symbol
_atom_site_fract_x
_atom_site_fract_y
_atom_site_fract_z
_atom_site_U_iso_or_equiv
_atom_site_adp_type
_atom_site_occupancy
_atom_site_symmetry_multiplicity
_atom_site_calc_flag
_atom_site_refinement_flags
_atom_site_disorder_assembly
_atom_site_disorder_group
O1 O 0.7604(6) 0.1823(7) 0.1653(2) 0.0612(19) Uani 1 1 d . . .
N2 N 1.3639(7) 0.1369(12) 0.2004(4) 0.108(3) Uani 1 1 d . . .
N3 N 0.6900(8) 0.3856(10) -0.0867(3) 0.091(3) Uani 1 1 d . . .
C1 C 0.8353(8) 0.0932(10) 0.1280(4) 0.056(3) Uani 1 1 d . . .
C2 C 0.7962(5) -0.0999(5) 0.1316(3) 0.056(3) Uani 1 1 d G . .
C3 C 0.7685(4) -0.1632(7) 0.18272(19) 0.063(3) Uani 1 1 d G . .
H3 H 0.7641 -0.0883 0.2124 0.076 Uiso 1 1 calc R . .
C4 C 0.7475(4) -0.3384(8) 0.18939(17) 0.077(3) Uani 1 1 d G . .
H4 H 0.7290 -0.3808 0.2236 0.093 Uiso 1 1 calc R . .
N1 N 0.7541(4) -0.4503(5) 0.1450(3) 0.067(2) Uani 1 1 d G . .
C5 C 0.7818(4) -0.3870(7) 0.09392(19) 0.098(4) Uani 1 1 d G . .
H5 H 0.7862 -0.4619 0.0642 0.118 Uiso 1 1 calc R . .
C6 C 0.8028(4) -0.2118(8) 0.08725(17) 0.077(3) Uani 1 1 d G . .
H6 H 0.8213 -0.1694 0.0531 0.093 Uiso 1 1 calc R . .
C7 C 0.9803(4) 0.1066(8) 0.1489(3) 0.056(3) Uani 1 1 d G . .
C8 C 1.0663(7) 0.0144(6) 0.12101(16) 0.070(3) Uani 1 1 d G . .
H8 H 1.0384 -0.0531 0.0906 0.084 Uiso 1 1 calc R . .
C9 C 1.1940(6) 0.0230(6) 0.1387(2) 0.075(3) Uani 1 1 d G . .
H9 H 1.2516 -0.0387 0.1200 0.090 Uiso 1 1 calc R . .
C10 C 1.2358(4) 0.1238(8) 0.1842(3) 0.062(3) Uani 1 1 d G . .
C11 C 1.1498(7) 0.2160(6) 0.21205(17) 0.070(3) Uani 1 1 d G . .
H11 H 1.1777 0.2835 0.2425 0.084 Uiso 1 1 calc R . .
C12 C 1.0220(6) 0.2075(6) 0.1944(2) 0.060(3) Uani 1 1 d G . .
H12 H 0.9645 0.2692 0.2131 0.072 Uiso 1 1 calc R . .
C13 C 1.4548(7) 0.0474(11) 0.1708(3) 0.114(4) Uani 1 1 d . . .
H13A H 1.4533 -0.0732 0.1795 0.171 Uiso 1 1 calc R . .
H13B H 1.5373 0.0928 0.1815 0.171 Uiso 1 1 calc R . .
H13C H 1.4345 0.0630 0.1316 0.171 Uiso 1 1 calc R . .
C14 C 1.4119(7) 0.2352(11) 0.2467(4) 0.117(4) Uani 1 1 d . . .
H14A H 1.3984 0.3554 0.2390 0.175 Uiso 1 1 calc R . .
H14B H 1.5005 0.2136 0.2544 0.175 Uiso 1 1 calc R . .
H14C H 1.3695 0.2032 0.2784 0.175 Uiso 1 1 calc R . .
C15 C 0.8012(7) 0.1667(6) 0.06832(17) 0.057(3) Uani 1 1 d G . .
C16 C 0.8904(4) 0.2389(7) 0.0372(3) 0.065(3) Uani 1 1 d G . .
H16 H 0.9749 0.2395 0.0509 0.078 Uiso 1 1 calc R . .
C17 C 0.8534(6) 0.3102(6) -0.0145(3) 0.070(3) Uani 1 1 d G . .
H17 H 0.9131 0.3585 -0.0353 0.084 Uiso 1 1 calc R . .
C18 C 0.7271(8) 0.3092(6) -0.03495(18) 0.070(3) Uani 1 1 d G . .
C19 C 0.6378(4) 0.2370(8) -0.0038(3) 0.088(3) Uani 1 1 d G . .
H19 H 0.5533 0.2363 -0.0175 0.106 Uiso 1 1 calc R . .
C20 C 0.6749(6) 0.1657(6) 0.0478(3) 0.075(3) Uani 1 1 d G . .
H20 H 0.6151 0.1174 0.0687 0.090 Uiso 1 1 calc R . .
C21 C 0.7798(8) 0.4761(11) -0.1156(3) 0.127(4) Uani 1 1 d . . .
H21A H 0.8050 0.5794 -0.0958 0.191 Uiso 1 1 calc R . .
H21B H 0.7428 0.5054 -0.1521 0.191 Uiso 1 1 calc R . .
H21C H 0.8522 0.4042 -0.1185 0.191 Uiso 1 1 calc R . .
C22 C 0.5605(8) 0.4266(12) -0.1018(4) 0.147(5) Uani 1 1 d . . .
H22A H 0.5084 0.3364 -0.0894 0.220 Uiso 1 1 calc R . .
H22B H 0.5459 0.4377 -0.1413 0.220 Uiso 1 1 calc R . .
H22C H 0.5404 0.5333 -0.0846 0.220 Uiso 1 1 calc R . .
H100 H 0.764(6) 0.295(7) 0.159(3) 0.05(3) Uiso 1 1 d . . .

loop_
_atom_site_aniso_label
_atom_site_aniso_U_11
_atom_site_aniso_U_22
_atom_site_aniso_U_33
_atom_site_aniso_U_23
_atom_site_aniso_U_13
_atom_site_aniso_U_12
O1 0.077(5) 0.033(4) 0.076(5) 0.000(4) 0.019(4) -0.003(4)
N2 0.074(7) 0.128(9) 0.119(9) -0.024(6) -0.005(6) 0.003(7)
N3 0.103(8) 0.082(7) 0.088(8) 0.025(5) 0.011(7) 0.004(6)
C1 0.056(6) 0.047(6) 0.069(7) -0.013(5) 0.019(6) 0.000(5)
C2 0.053(6) 0.050(6) 0.066(7) -0.001(5) 0.009(6) -0.008(5)
C3 0.093(8) 0.044(6) 0.053(7) 0.007(5) 0.002(6) 0.010(6)
C4 0.095(8) 0.069(7) 0.069(7) 0.004(6) 0.012(6) -0.003(7)
N1 0.088(6) 0.046(5) 0.067(6) -0.001(4) 0.010(5) 0.004(4)
C5 0.141(10) 0.059(8) 0.100(9) -0.011(6) 0.039(8) -0.017(7)
C6 0.126(8) 0.038(6) 0.070(7) -0.008(5) 0.023(6) 0.006(6)
C7 0.059(7) 0.053(6) 0.054(7) 0.007(5) 0.001(6) -0.002(6)
C8 0.085(8) 0.051(6) 0.073(7) -0.020(6) 0.004(7) 0.021(6)
C9 0.080(8) 0.082(7) 0.064(7) -0.022(6) 0.010(6) -0.001(7)
C10 0.058(7) 0.061(7) 0.070(8) 0.004(6) 0.015(6) 0.012(6)
C11 0.061(7) 0.069(7) 0.078(7) -0.012(6) 0.001(7) -0.015(6)
C12 0.065(7) 0.052(6) 0.066(7) -0.006(5) 0.020(5) 0.004(5)
C13 0.061(7) 0.141(10) 0.143(10) -0.029(8) 0.023(7) 0.006(8)
C14 0.082(9) 0.113(10) 0.149(11) -0.003(8) -0.019(8) -0.003(7)
C15 0.078(7) 0.049(6) 0.043(6) -0.002(5) 0.009(6) 0.005(6)
C16 0.066(7) 0.056(6) 0.073(7) 0.004(6) 0.010(6) 0.012(6)
C17 0.100(9) 0.053(6) 0.060(8) 0.011(6) 0.027(6) 0.003(6)
C18 0.082(8) 0.060(7) 0.066(8) 0.000(6) -0.001(7) 0.022(7)
C19 0.079(8) 0.110(9) 0.076(8) 0.004(7) 0.011(7) -0.001(7)
C20 0.053(7) 0.086(8) 0.086(8) 0.005(7) 0.003(6) -0.005(6)
C21 0.154(11) 0.121(9) 0.104(10) 0.031(8) -0.002(8) -0.025(9)
C22 0.137(10) 0.187(13) 0.110(10) 0.042(8) -0.022(9) 0.031(10)

loop_
_atom_type_symbol
_atom_type_description
_atom_type_scat_dispersion_real
_atom_type_scat_dispersion_imag
_atom_type_scat_source
C C 0.0181 0.0091 'International Tables Vol C Tables 4.2.6.8 and 6.1.1.4'
H H 0.0000 0.0000 'International Tables Vol C Tables 4.2.6.8 and 6.1.1.4'
N N 0.0311 0.0180 'International Tables Vol C Tables 4.2.6.8 and 6.1.1.4'
O O 0.0492 0.0322 'International Tables Vol C Tables 4.2.6.8 and 6.1.1.4'

loop_
_geom_angle_atom_site_label_1
_geom_angle_atom_site_label_2
_geom_angle_atom_site_label_3
_geom_angle
_geom_angle_site_symmetry_1
_geom_angle_site_symmetry_3
_geom_angle_publ_flag
C10 N2 C14 122.3(8) . . ?
C10 N2 C13 121.1(9) . . ?
C14 N2 C13 116.5(9) . . ?
C18 N3 C21 120.1(9) . . ?
C18 N3 C22 120.1(9) . . ?
C21 N3 C22 116.4(9) . . ?
O1 C1 C2 104.9(6) . . ?
O1 C1 C15 108.2(6) . . ?
C2 C1 C15 111.2(6) . . ?
O1 C1 C7 110.7(7) . . ?
C2 C1 C7 107.7(6) . . ?
C15 C1 C7 113.8(6) . . ?
C3 C2 C6 120.0 . . ?
C3 C2 C1 118.1(6) . . ?
C6 C2 C1 121.5(6) . . ?
C4 C3 C2 120.0 . . ?
C3 C4 N1 120.0 . . ?
C5 N1 C4 120.0 . . ?
N1 C5 C6 120.0 . . ?
C5 C6 C2 120.0 . . ?
C8 C7 C12 120.0 . . ?
C8 C7 C1 118.8(7) . . ?
C12 C7 C1 121.2(6) . . ?
C9 C8 C7 120.0 . . ?
C8 C9 C10 120.0 . . ?
N2 C10 C11 120.3(7) . . ?
N2 C10 C9 119.7(7) . . ?
C11 C10 C9 120.0 . . ?
C10 C11 C12 120.0 . . ?
C11 C12 C7 120.0 . . ?
C16 C15 C20 120.0 . . ?
C16 C15 C1 122.6(7) . . ?
C20 C15 C1 117.3(7) . . ?
C17 C16 C15 120.0 . . ?
C16 C17 C18 120.0 . . ?
C19 C18 C17 120.0 . . ?
C19 C18 N3 120.4(8) . . ?
C17 C18 N3 119.6(7) . . ?
C20 C19 C18 120.0 . . ?
C19 C20 C15 120.0 . . ?

loop_
_geom_bond_atom_site_label_1
_geom_bond_atom_site_label_2
_geom_bond_distance
_geom_bond_site_symmetry_2
_geom_bond_publ_flag
O1 C1 1.440(9) . ?
N2 C10 1.388(12) . ?
N2 C14 1.413(9) . ?
N2 C13 1.440(10) . ?
N3 C18 1.409(8) . ?
N3 C21 1.426(10) . ?
N3 C22 1.430(12) . ?
C1 C2 1.560(8) . ?
C1 C15 1.565(9) . ?
C1 C7 1.583(13) . ?
C2 C3 1.3900 . ?
C2 C6 1.3900 . ?
C3 C4 1.3900 . ?
C4 N1 1.3900 . ?
N1 C5 1.3900 . ?
C5 C6 1.3900 . ?
C7 C8 1.3900 . ?
C7 C12 1.3900 . ?
C8 C9 1.3900 . ?
C9 C10 1.3900 . ?
C10 C11 1.3900 . ?
C11 C12 1.3900 . ?
C15 C16 1.3900 . ?
C15 C20 1.3900 . ?
C16 C17 1.3900 . ?
C17 C18 1.3900 . ?
C18 C19 1.3900 . ?
C19 C20 1.3900 . ?

loop_
_geom_hbond_atom_site_label_D
_geom_hbond_atom_site_label_H
_geom_hbond_atom_site_label_A
_geom_hbond_distance_DH
_geom_hbond_distance_HA
_geom_hbond_distance_DA
_geom_hbond_angle_DHA
_geom_hbond_site_symmetry_A
O1 H100 N1 0.89(6) 2.00(6) 2.893(9) 174(6) 1_565
C13 H13B O1 0.96 2.55 3.44(2) 154.8 1_655

loop_
_cod_related_entry_id
_cod_related_entry_database
_cod_related_entry_code
1 ChemSpider 9317675
